data_2224861
loop_
_publ_author_name
'Fazaeli, Yousef'
'Amini, Mostafa M.'
'Ng, Seik Weng'

_publ_section_title
Bis(\m-2-methyl-8-oxidoquinolin-1-ium-\k^2^<i>O</i>:<i>O</i>)bis[(acetato-\k^2^<i>O</i>,<i>O</i>')(2-methyl-8-oxidoquinolin-1-ium-\k<i>O</i>)bis(nitrato-\k^2^<i>O</i>,<i>O</i>')lanthanum(III)]
_journal_coeditor_code BT5149
_journal_issue 2
_journal_name_full 'Acta Crystallographica Section E'
_journal_page_first m163
_journal_paper_doi 10.1107/S1600536809055743
_journal_volume 66
_journal_year 2010
_chemical_formula_iupac '[La2 (C10 H9 N O)4 (C2 H3 O2)2 (N O3)4]'
_chemical_formula_moiety 'C44 H42 La2 N8 O20'
_chemical_formula_sum 'C44 H42 La2 N8 O20'
_chemical_formula_weight 1280.68
_chemical_name_systematic
;
Bis(\m-2-methyl-8-oxidoquinolin-1-ium-\k^2^<i>O</i>:<i>O</i>)bis[(acetato-
\k^2^<i>O</i>,<i>O</i>')(2-methyl-8-oxidoquinolin-1-ium-
\k<i>O</i>)bis(nitrato-\k^2^<i>O</i>,<i>O</i>')lanthanum(III)]
;
_space_group_IT_number 14
_symmetry_cell_setting monoclinic
_symmetry_space_group_name_Hall '-P 2yn'
_symmetry_space_group_name_H-M 'P 1 21/n 1'
_atom_sites_solution_hydrogens geom
_atom_sites_solution_primary direct
_atom_sites_solution_secondary difmap
_audit_creation_method SHELXL-97
_cell_angle_alpha 90.00
_cell_angle_beta 104.8200(10)
_cell_angle_gamma 90.00
_cell_formula_units_Z 2
_cell_length_a 11.3686(8)
_cell_length_b 17.5807(12)
_cell_length_c 13.0265(10)
_cell_measurement_reflns_used 7894
_cell_measurement_temperature 295(2)
_cell_measurement_theta_max 27.8
_cell_measurement_theta_min 2.2
_cell_volume 2517.0(3)
_computing_cell_refinement 'SAINT (Bruker, 2008)'
_computing_data_collection 'APEX2 (Bruker, 2008)'
_computing_data_reduction 'SAINT (Bruker, 2008)'
_computing_molecular_graphics 'X-SEED (Barbour, 2001)'
_computing_publication_material 'publCIF (Westrip, 2010)'
_computing_structure_refinement 'SHELXL97 (Sheldrick, 2008)'
_computing_structure_solution 'SHELXS97 (Sheldrick, 2008)'
_diffrn_ambient_temperature 295(2)
_diffrn_measured_fraction_theta_full 0.998
_diffrn_measured_fraction_theta_max 0.998
_diffrn_measurement_device_type 'Bruker SMART APEX diffractometer'
_diffrn_measurement_method '\w scans'
_diffrn_radiation_monochromator graphite
_diffrn_radiation_source 'fine-focus sealed tube'
_diffrn_radiation_type MoK\a
_diffrn_radiation_wavelength 0.71073
_diffrn_reflns_av_R_equivalents 0.0300
_diffrn_reflns_av_sigmaI/netI 0.0373
_diffrn_reflns_limit_h_max 12
_diffrn_reflns_limit_h_min -14
_diffrn_reflns_limit_k_max 22
_diffrn_reflns_limit_k_min -17
_diffrn_reflns_limit_l_max 16
_diffrn_reflns_limit_l_min -16
_diffrn_reflns_number 15685
_diffrn_reflns_theta_full 27.50
_diffrn_reflns_theta_max 27.50
_diffrn_reflns_theta_min 1.99
_diffrn_standards_decay_% 0
_diffrn_standards_interval_count 0
_diffrn_standards_interval_time 0
_diffrn_standards_number 0
_exptl_absorpt_coefficient_mu 1.759
_exptl_absorpt_correction_T_max 0.9172
_exptl_absorpt_correction_T_min 0.5780
_exptl_absorpt_correction_type multi-scan
_exptl_absorpt_process_details '(SADABS; Sheldrick, 1996)'
_exptl_crystal_colour Orange
_exptl_crystal_density_diffrn 1.690
_exptl_crystal_density_method 'not measured'
_exptl_crystal_description Block
_exptl_crystal_F_000 1272
_exptl_crystal_size_max 0.35
_exptl_crystal_size_mid 0.15
_exptl_crystal_size_min 0.05
_refine_diff_density_max 0.836
_refine_diff_density_min -0.765
_refine_ls_extinction_method none
_refine_ls_goodness_of_fit_ref 1.107
_refine_ls_hydrogen_treatment mixed
_refine_ls_matrix_type full
_refine_ls_number_parameters 358
_refine_ls_number_reflns 5769
_refine_ls_number_restraints 58
_refine_ls_restrained_S_all 1.114
_refine_ls_R_factor_all 0.0487
_refine_ls_R_factor_gt 0.0324
_refine_ls_shift/su_max 0.001
_refine_ls_shift/su_mean 0.001
_refine_ls_structure_factor_coef Fsqd
_refine_ls_weighting_details 'calc w=1/[\s^2^(Fo^2^)+(0.0493P)^2^+4.7409P] where P=(Fo^2^+2Fc^2^)/3'
_refine_ls_weighting_scheme calc
_refine_ls_wR_factor_gt 0.0840
_refine_ls_wR_factor_ref 0.1122
_reflns_number_gt 4544
_reflns_number_total 5769
_reflns_threshold_expression I>2\s(I)
_cod_data_source_file bt5149.cif
_cod_data_source_block I
_cod_depositor_comments
;
The following automatic conversions were performed:
'_symmetry_cell_setting' value 'Monoclinic' changed to 'monoclinic'
according to '/home/saulius/struct/CIF-dictionaries/cif_core.dic'
dictionary named 'cif_core.dic' version 2.4.1 from
2010-06-29.

'_exptl_absorpt_correction_type' value 'Multi-scan' changed
to 'multi-scan' according to
'/home/saulius/struct/CIF-dictionaries/cif_core.dic' dictionary named
'cif_core.dic' version 2.4.1 from 2010-06-29.

Automatic conversion script
Id: cif_fix_enum 1527 2010-12-29 10:47:43Z saulius 

The following automatic conversions were performed:

'_symmetry_cell_setting' value 'Monoclinic' changed to 'monoclinic'
according to /home/saulius/struct/CIF-dictionaries/cif_core.dic
dictionary named 'cif_core.dic' version 2.4.1 from
2010-06-29.

'_exptl_absorpt_correction_type' value 'Multi-scan'
changed to 'multi-scan' according to
/home/saulius/struct/CIF-dictionaries/cif_core.dic dictionary named
'cif_core.dic' version 2.4.1 from 2010-06-29.

Automatic conversion script
Id: cif_fix_values 1715 2011-07-08 13:25:40Z adriana 
;
_cod_original_sg_symbol_H-M 'P 21/n'
_cod_database_code 2224861
_cod_database_fobs_code 2224861

loop_
_symmetry_equiv_pos_as_xyz
'x, y, z'
'x+1/2, -y+1/2, z+1/2'
'-x, -y, -z'
'-x-1/2, y-1/2, -z-1/2'

loop_
_atom_site_type_symbol
_atom_site_label
_atom_site_fract_x
_atom_site_fract_y
_atom_site_fract_z
_atom_site_U_iso_or_equiv
_atom_site_adp_type
_atom_site_calc_flag
_atom_site_refinement_flags
_atom_site_occupancy
_atom_site_disorder_assembly
_atom_site_disorder_group
La La1 0.59038(2) 0.543193(14) 0.648779(18) 0.02973(9) Uani d . 1 . .
O O1 0.4836(3) 0.53330(19) 0.7782(3) 0.0433(8) Uani d . 1 A .
O O2 0.5705(3) 0.54741(16) 0.4544(2) 0.0298(6) Uani d . 1 . .
O O3 0.6618(3) 0.4169(2) 0.7427(3) 0.0490(9) Uani d . 1 A .
O O4 0.7505(3) 0.44741(19) 0.6178(3) 0.0466(9) Uani d . 1 A .
O O5 0.3958(7) 0.6311(4) 0.5777(6) 0.0566(18) Uani d PDU 0.80(3) A 1
O O5' 0.420(3) 0.6466(19) 0.570(2) 0.057 Uiso d PD 0.20(3) A 2
O O6 0.5573(5) 0.6913(4) 0.6548(12) 0.085(3) Uani d PDU 0.80(3) A 1
O O6' 0.567(2) 0.677(2) 0.704(3) 0.085 Uiso d PD 0.20(3) A 2
O O7 0.3882(10) 0.7522(4) 0.6030(10) 0.103(3) Uani d PDU 0.80(3) A 1
O O7' 0.428(4) 0.7585(17) 0.638(4) 0.103 Uiso d PD 0.20(3) A 2
O O8 0.7936(4) 0.6159(2) 0.6401(3) 0.0556(10) Uani d . 1 A .
O O9 0.7741(4) 0.5927(3) 0.7967(3) 0.0620(11) Uani d . 1 A .
O O10 0.9344(4) 0.6514(3) 0.7766(4) 0.0782(14) Uani d . 1 A .
N N1 0.5090(4) 0.4012(2) 0.8897(3) 0.0398(9) Uani d D 1 . .
N N2 0.7810(3) 0.4997(2) 0.4128(3) 0.0360(9) Uani d D 1 . .
N N3 0.4457(7) 0.6920(3) 0.6115(6) 0.0563(18) Uani d PDU 0.80(3) A 1
N N3' 0.472(3) 0.6941(14) 0.638(2) 0.056 Uiso d PD 0.20(3) A 2
N N4 0.8361(4) 0.6214(3) 0.7390(4) 0.0470(10) Uani d . 1 . .
C C1 0.4074(4) 0.5195(3) 0.8361(3) 0.0363(10) Uani d . 1 . .
C C2 0.3143(5) 0.5680(3) 0.8457(4) 0.0474(12) Uani d . 1 A .
H H2A 0.3038 0.6140 0.8093 0.057 Uiso calc R 1 . .
C C3 0.2355(5) 0.5488(4) 0.9092(4) 0.0597(16) Uani d . 1 . .
H H3 0.1734 0.5822 0.9129 0.072 Uiso calc R 1 A .
C C4 0.2472(6) 0.4829(4) 0.9653(5) 0.0618(16) Uani d . 1 A .
H H4 0.1944 0.4721 1.0074 0.074 Uiso calc R 1 . .
C C5 0.3394(5) 0.4310(3) 0.9597(4) 0.0494(13) Uani d . 1 . .
C C6 0.4183(5) 0.4505(3) 0.8952(4) 0.0384(11) Uani d . 1 A .
C C7 0.3617(6) 0.3623(4) 1.0154(4) 0.0602(16) Uani d . 1 A .
H H7 0.3124 0.3482 1.0593 0.072 Uiso calc R 1 . .
C C8 0.4531(7) 0.3161(3) 1.0068(4) 0.0597(17) Uani d . 1 . .
H H8 0.4652 0.2703 1.0439 0.072 Uiso calc R 1 A .
C C9 0.5307(6) 0.3360(3) 0.9425(4) 0.0503(13) Uani d . 1 A .
C C10 0.6331(7) 0.2879(4) 0.9293(5) 0.0681(18) Uani d . 1 . .
H H10A 0.6972 0.3198 0.9180 0.102 Uiso calc R 1 A .
H H10B 0.6053 0.2549 0.8692 0.102 Uiso calc R 1 . .
H H10C 0.6632 0.2579 0.9920 0.102 Uiso calc R 1 . .
C C11 0.6280(4) 0.5961(3) 0.4055(3) 0.0302(9) Uani d . 1 . .
C C12 0.5900(4) 0.6680(3) 0.3746(4) 0.0396(11) Uani d . 1 A .
H H12 0.5207 0.6872 0.3908 0.048 Uiso calc R 1 . .
C C13 0.6541(5) 0.7138(3) 0.3183(4) 0.0509(13) Uani d . 1 . .
H H13 0.6259 0.7628 0.2994 0.061 Uiso calc R 1 A .
C C14 0.7547(5) 0.6897(3) 0.2905(4) 0.0512(13) Uani d . 1 A .
H H14 0.7932 0.7208 0.2513 0.061 Uiso calc R 1 . .
C C15 0.7998(4) 0.6162(3) 0.3222(4) 0.0410(11) Uani d . 1 . .
C C16 0.7377(4) 0.5703(3) 0.3809(3) 0.0326(9) Uani d . 1 A .
C C17 0.9041(5) 0.5839(4) 0.2988(5) 0.0527(14) Uani d . 1 A .
H H17 0.9478 0.6121 0.2607 0.063 Uiso calc R 1 . .
C C18 0.9410(5) 0.5128(4) 0.3310(5) 0.0586(16) Uani d . 1 . .
H H18 1.0094 0.4927 0.3141 0.070 Uiso calc R 1 A .
C C19 0.8779(4) 0.4684(3) 0.3897(4) 0.0443(12) Uani d . 1 A .
C C20 0.9120(5) 0.3891(3) 0.4264(5) 0.0587(15) Uani d . 1 . .
H H20A 0.8942 0.3810 0.4937 0.088 Uiso calc R 1 A .
H H20B 0.9974 0.3816 0.4337 0.088 Uiso calc R 1 . .
H H20C 0.8664 0.3537 0.3754 0.088 Uiso calc R 1 . .
C C21 0.7278(4) 0.3996(3) 0.6821(4) 0.0436(11) Uani d . 1 A .
C C22 0.7752(6) 0.3200(4) 0.6835(6) 0.074(2) Uani d . 1 . .
H H22A 0.8254 0.3085 0.7529 0.110 Uiso calc R 1 A .
H H22B 0.8225 0.3155 0.6323 0.110 Uiso calc R 1 . .
H H22C 0.7082 0.2851 0.6659 0.110 Uiso calc R 1 . .
H H1 0.552(4) 0.410(3) 0.845(3) 0.043(14) Uiso d D 1 . .
H H2 0.748(4) 0.472(2) 0.452(3) 0.042(15) Uiso d D 1 . .

loop_
_atom_site_aniso_label
_atom_site_aniso_U_11
_atom_site_aniso_U_22
_atom_site_aniso_U_33
_atom_site_aniso_U_12
_atom_site_aniso_U_13
_atom_site_aniso_U_23
La1 0.03124(15) 0.03346(15) 0.02601(13) -0.00429(11) 0.01007(9) -0.00058(10)
O1 0.055(2) 0.046(2) 0.0370(17) -0.0002(16) 0.0253(16) 0.0023(14)
O2 0.0299(15) 0.0332(16) 0.0284(14) -0.0021(12) 0.0112(12) 0.0018(12)
O3 0.053(2) 0.051(2) 0.047(2) 0.0087(18) 0.0209(17) 0.0113(17)
O4 0.050(2) 0.041(2) 0.054(2) 0.0048(16) 0.0236(17) 0.0087(16)
O5 0.052(3) 0.039(3) 0.076(3) -0.006(2) 0.011(3) -0.003(3)
O6 0.073(4) 0.033(3) 0.127(7) -0.005(3) -0.013(4) -0.011(3)
O7 0.116(6) 0.073(4) 0.119(6) 0.053(4) 0.026(5) -0.015(4)
O8 0.061(2) 0.065(3) 0.044(2) -0.026(2) 0.0209(18) -0.0052(18)
O9 0.055(2) 0.093(3) 0.0380(19) -0.027(2) 0.0114(17) 0.002(2)
O10 0.045(2) 0.105(4) 0.081(3) -0.033(2) 0.010(2) -0.011(3)
N1 0.053(3) 0.039(2) 0.0288(19) -0.0081(19) 0.0135(18) -0.0017(16)
N2 0.034(2) 0.045(2) 0.0330(19) -0.0017(18) 0.0151(16) -0.0014(17)
N3 0.062(4) 0.055(4) 0.053(4) 0.019(3) 0.019(3) -0.006(3)
N4 0.039(2) 0.051(3) 0.050(2) -0.011(2) 0.0106(19) -0.008(2)
C1 0.043(3) 0.041(3) 0.026(2) -0.008(2) 0.0112(19) -0.0061(18)
C2 0.057(3) 0.052(3) 0.035(2) 0.001(3) 0.016(2) -0.002(2)
C3 0.043(3) 0.096(5) 0.043(3) 0.000(3) 0.017(2) -0.010(3)
C4 0.059(4) 0.089(5) 0.047(3) -0.020(3) 0.030(3) -0.006(3)
C5 0.054(3) 0.065(4) 0.031(2) -0.021(3) 0.014(2) -0.006(2)
C6 0.048(3) 0.042(3) 0.026(2) -0.013(2) 0.0116(19) -0.0040(19)
C7 0.083(4) 0.064(4) 0.042(3) -0.025(3) 0.032(3) -0.002(3)
C8 0.104(5) 0.035(3) 0.044(3) -0.033(3) 0.026(3) -0.002(2)
C9 0.077(4) 0.039(3) 0.035(2) -0.009(3) 0.014(2) -0.002(2)
C10 0.101(5) 0.054(4) 0.050(3) 0.007(4) 0.021(3) 0.008(3)
C11 0.027(2) 0.039(2) 0.0233(18) -0.0047(18) 0.0037(16) 0.0001(17)
C12 0.038(3) 0.038(3) 0.044(3) 0.000(2) 0.012(2) 0.002(2)
C13 0.052(3) 0.047(3) 0.052(3) -0.011(3) 0.010(2) 0.003(2)
C14 0.060(3) 0.053(3) 0.043(3) -0.014(3) 0.017(2) 0.013(2)
C15 0.032(2) 0.061(3) 0.030(2) -0.014(2) 0.0090(18) -0.006(2)
C16 0.029(2) 0.043(3) 0.0243(19) -0.0067(19) 0.0034(16) -0.0024(18)
C17 0.045(3) 0.065(4) 0.054(3) -0.019(3) 0.023(2) -0.007(3)
C18 0.039(3) 0.079(4) 0.069(4) -0.007(3) 0.035(3) -0.020(3)
C19 0.033(2) 0.057(3) 0.042(3) 0.001(2) 0.008(2) -0.013(2)
C20 0.050(3) 0.064(4) 0.062(4) 0.012(3) 0.013(3) -0.010(3)
C21 0.035(3) 0.045(3) 0.049(3) 0.004(2) 0.008(2) 0.011(2)
C22 0.075(4) 0.049(4) 0.105(6) 0.025(3) 0.038(4) 0.019(4)

loop_
_atom_type_symbol
_atom_type_description
_atom_type_scat_dispersion_real
_atom_type_scat_dispersion_imag
_atom_type_scat_source
C C 0.0033 0.0016 'International Tables Vol C Tables 4.2.6.8 and 6.1.1.4'
H H 0.0000 0.0000 'International Tables Vol C Tables 4.2.6.8 and 6.1.1.4'
N N 0.0061 0.0033 'International Tables Vol C Tables 4.2.6.8 and 6.1.1.4'
O O 0.0106 0.0060 'International Tables Vol C Tables 4.2.6.8 and 6.1.1.4'
La La -0.2871 2.4523 'International Tables Vol C Tables 4.2.6.8 and 6.1.1.4'

loop_
_geom_angle_atom_site_label_1
_geom_angle_atom_site_label_2
_geom_angle_atom_site_label_3
_geom_angle_site_symmetry_1
_geom_angle_site_symmetry_3
_geom_angle
_geom_angle_publ_flag
O1 La1 O2 . . 144.47(11) ?
O1 La1 O6' . . 75.4(9) ?
O2 La1 O6' . . 106.1(9) ?
O1 La1 O2 . 3_666 84.12(11) ?
O2 La1 O2 . 3_666 67.27(11) ?
O6' La1 O2 . 3_666 129.1(6) ?
O1 La1 O3 . . 75.49(11) ?
O2 La1 O3 . . 116.55(11) ?
O6' La1 O3 . . 136.3(9) ?
O2 La1 O3 3_666 . 78.84(11) ?
O1 La1 O4 . . 125.74(11) ?
O2 La1 O4 . . 75.19(11) ?
O6' La1 O4 . . 142.2(6) ?
O2 La1 O4 3_666 . 87.10(11) ?
O3 La1 O4 . . 50.30(11) ?
O1 La1 O9 . . 87.53(12) ?
O2 La1 O9 . . 126.22(10) ?
O6' La1 O9 . . 66.1(6) ?
O2 La1 O9 3_666 . 159.37(12) ?
O3 La1 O9 . . 80.82(13) ?
O4 La1 O9 . . 82.54(14) ?
O1 La1 O5' . . 82.3(8) ?
O2 La1 O5' . . 73.8(6) ?
O6' La1 O5' . . 49.1(5) ?
O2 La1 O5' 3_666 . 82.6(7) ?
O3 La1 O5' . . 152.3(8) ?
O4 La1 O5' . . 148.9(7) ?
O9 La1 O5' . . 115.0(6) ?
O1 La1 O6 . . 87.0(3) ?
O2 La1 O6 . . 91.4(3) ?
O6' La1 O6 . . 14.7(7) ?
O2 La1 O6 3_666 . 123.18(19) ?
O3 La1 O6 . . 150.6(3) ?
O4 La1 O6 . . 139.4(2) ?
O9 La1 O6 . . 75.0(2) ?
O5' La1 O6 . . 40.6(6) ?
O1 La1 O5 . . 75.8(2) ?
O2 La1 O5 . . 77.14(18) ?
O6' La1 O5 . . 54.1(6) ?
O2 La1 O5 3_666 . 75.98(17) ?
O3 La1 O5 . . 143.3(2) ?
O4 La1 O5 . . 151.49(17) ?
O9 La1 O5 . . 120.07(17) ?
O5' La1 O5 . . 9.0(7) ?
O6 La1 O5 . . 47.51(16) ?
O1 La1 O8 . . 133.29(12) ?
O2 La1 O8 . . 78.27(10) ?
O6' La1 O8 . . 73.6(7) ?
O2 La1 O8 3_666 . 142.52(10) ?
O3 La1 O8 . . 105.23(13) ?
O4 La1 O8 . . 69.72(12) ?
O9 La1 O8 . . 48.04(11) ?
O5' La1 O8 . . 102.1(8) ?
O6 La1 O8 . . 70.12(18) ?
O5 La1 O8 . . 111.0(2) ?
O1 La1 C21 . . 100.66(13) ?
O2 La1 C21 . . 94.73(12) ?
O6' La1 C21 . . 149.1(7) ?
O2 La1 C21 3_666 . 79.82(12) ?
O3 La1 C21 . . 25.22(12) ?
O4 La1 C21 . . 25.30(12) ?
O9 La1 C21 . . 83.26(15) ?
O5' La1 C21 . . 161.7(6) ?
O6 La1 C21 . . 156.65(18) ?
O5 La1 C21 . . 155.77(18) ?
O8 La1 C21 . . 89.09(13) ?
C1 O1 La1 . . 168.0(3) ?
C11 O2 La1 . . 125.3(2) ?
C11 O2 La1 . 3_666 121.7(2) ?
La1 O2 La1 . 3_666 112.73(10) ?
C21 O3 La1 . . 94.4(3) ?
C21 O4 La1 . . 93.3(3) ?
N3 O5 La1 . . 96.5(4) ?
N3' O5' La1 . . 91.4(12) ?
N3 O6 La1 . . 97.6(4) ?
N3' O6' La1 . . 99.6(13) ?
N4 O8 La1 . . 95.9(3) ?
N4 O9 La1 . . 99.0(3) ?
C9 N1 C6 . . 124.4(4) ?
C9 N1 H1 . . 116(4) ?
C6 N1 H1 . . 119(4) ?
C19 N2 C16 . . 124.2(4) ?
C19 N2 H2 . . 114(3) ?
C16 N2 H2 . . 122(3) ?
O7 N3 O5 . . 121.7(5) ?
O7 N3 O6 . . 120.1(5) ?
O5 N3 O6 . . 118.1(5) ?
O7' N3' O5' . . 120.2(7) ?
O7' N3' O6' . . 120.0(7) ?
O5' N3' O6' . . 119.9(7) ?
O7' N3' La1 . . 176.0(13) ?
O5' N3' La1 . . 63.9(12) ?
O6' N3' La1 . . 56.0(12) ?
O10 N4 O8 . . 121.1(5) ?
O10 N4 O9 . . 121.9(5) ?
O8 N4 O9 . . 117.0(4) ?
O10 N4 La1 . . 178.6(4) ?
O8 N4 La1 . . 60.0(2) ?
O9 N4 La1 . . 57.0(2) ?
O1 C1 C2 . . 124.7(5) ?
O1 C1 C6 . . 119.3(4) ?
C2 C1 C6 . . 115.9(4) ?
C1 C2 C3 . . 121.3(5) ?
C1 C2 H2A . . 119.4 ?
C3 C2 H2A . . 119.4 ?
C4 C3 C2 . . 122.1(6) ?
C4 C3 H3 . . 118.9 ?
C2 C3 H3 . . 118.9 ?
C3 C4 C5 . . 119.9(5) ?
C3 C4 H4 . . 120.1 ?
C5 C4 H4 . . 120.1 ?
C7 C5 C4 . . 124.9(5) ?
C7 C5 C6 . . 117.3(6) ?
C4 C5 C6 . . 117.9(5) ?
N1 C6 C5 . . 118.7(5) ?
N1 C6 C1 . . 118.4(4) ?
C5 C6 C1 . . 123.0(5) ?
C8 C7 C5 . . 121.2(5) ?
C8 C7 H7 . . 119.4 ?
C5 C7 H7 . . 119.4 ?
C7 C8 C9 . . 121.0(5) ?
C7 C8 H8 . . 119.5 ?
C9 C8 H8 . . 119.5 ?
N1 C9 C8 . . 117.4(6) ?
N1 C9 C10 . . 118.7(5) ?
C8 C9 C10 . . 123.9(5) ?
C9 C10 H10A . . 109.5 ?
C9 C10 H10B . . 109.5 ?
H10A C10 H10B . . 109.5 ?
C9 C10 H10C . . 109.5 ?
H10A C10 H10C . . 109.5 ?
H10B C10 H10C . . 109.5 ?
O2 C11 C12 . . 125.4(4) ?
O2 C11 C16 . . 117.6(4) ?
C12 C11 C16 . . 117.0(4) ?
C11 C12 C13 . . 121.1(5) ?
C11 C12 H12 . . 119.5 ?
C13 C12 H12 . . 119.5 ?
C14 C13 C12 . . 123.0(5) ?
C14 C13 H13 . . 118.5 ?
C12 C13 H13 . . 118.5 ?
C13 C14 C15 . . 118.5(5) ?
C13 C14 H14 . . 120.8 ?
C15 C14 H14 . . 120.8 ?
C14 C15 C17 . . 124.4(5) ?
C14 C15 C16 . . 119.0(5) ?
C17 C15 C16 . . 116.6(5) ?
N2 C16 C15 . . 119.6(4) ?
N2 C16 C11 . . 119.1(4) ?
C15 C16 C11 . . 121.4(4) ?
C18 C17 C15 . . 121.0(5) ?
C18 C17 H17 . . 119.5 ?
C15 C17 H17 . . 119.5 ?
C17 C18 C19 . . 121.3(5) ?
C17 C18 H18 . . 119.4 ?
C19 C18 H18 . . 119.4 ?
N2 C19 C18 . . 117.3(5) ?
N2 C19 C20 . . 118.3(5) ?
C18 C19 C20 . . 124.3(5) ?
C19 C20 H20A . . 109.5 ?
C19 C20 H20B . . 109.5 ?
H20A C20 H20B . . 109.5 ?
C19 C20 H20C . . 109.5 ?
H20A C20 H20C . . 109.5 ?
H20B C20 H20C . . 109.5 ?
O3 C21 O4 . . 120.8(5) ?
O3 C21 C22 . . 119.3(5) ?
O4 C21 C22 . . 119.8(5) ?
O3 C21 La1 . . 60.3(3) ?
O4 C21 La1 . . 61.4(3) ?
C22 C21 La1 . . 168.3(4) ?
C21 C22 H22A . . 109.5 ?
C21 C22 H22B . . 109.5 ?
H22A C22 H22B . . 109.5 ?
C21 C22 H22C . . 109.5 ?
H22A C22 H22C . . 109.5 ?
H22B C22 H22C . . 109.5 ?

loop_
_geom_bond_atom_site_label_1
_geom_bond_atom_site_label_2
_geom_bond_site_symmetry_2
_geom_bond_distance
_geom_bond_publ_flag
La1 O1 . 2.322(3) ?
La1 O2 . 2.485(3) ?
La1 O6' . 2.49(3) ?
La1 O2 3_666 2.536(3) ?
La1 O3 . 2.564(4) ?
La1 O4 . 2.586(3) ?
La1 O9 . 2.603(4) ?
La1 O5' . 2.66(3) ?
La1 O6 . 2.635(6) ?
La1 O5 . 2.663(7) ?
La1 O8 . 2.668(4) ?
La1 C21 . 2.942(5) ?
O1 C1 . 1.309(5) ?
O2 C11 . 1.334(5) ?
O2 La1 3_666 2.536(3) ?
O3 C21 . 1.257(6) ?
O4 C21 . 1.260(6) ?
O5 N3 . 1.239(6) ?
O5' N3' . 1.241(7) ?
O6 N3 . 1.250(6) ?
O6' N3' . 1.241(7) ?
O7 N3 . 1.233(5) ?
O7' N3' . 1.240(7) ?
O8 N4 . 1.258(6) ?
O9 N4 . 1.260(5) ?
O10 N4 . 1.219(5) ?
N1 C9 . 1.327(7) ?
N1 C6 . 1.362(7) ?
N1 H1 . 0.859(10) ?
N2 C19 . 1.333(6) ?
N2 C16 . 1.362(6) ?
N2 H2 . 0.861(10) ?
C1 C2 . 1.389(7) ?
C1 C6 . 1.426(7) ?
C2 C3 . 1.408(8) ?
C2 H2A . 0.9300 ?
C3 C4 . 1.358(9) ?
C3 H3 . 0.9300 ?
C4 C5 . 1.405(9) ?
C4 H4 . 0.9300 ?
C5 C7 . 1.399(8) ?
C5 C6 . 1.418(7) ?
C7 C8 . 1.346(9) ?
C7 H7 . 0.9300 ?
C8 C9 . 1.408(8) ?
C8 H8 . 0.9300 ?
C9 C10 . 1.484(9) ?
C10 H10A . 0.9600 ?
C10 H10B . 0.9600 ?
C10 H10C . 0.9600 ?
C11 C12 . 1.363(6) ?
C11 C16 . 1.438(6) ?
C12 C13 . 1.410(7) ?
C12 H12 . 0.9300 ?
C13 C14 . 1.353(8) ?
C13 H13 . 0.9300 ?
C14 C15 . 1.412(8) ?
C14 H14 . 0.9300 ?
C15 C17 . 1.416(7) ?
C15 C16 . 1.417(6) ?
C17 C18 . 1.351(9) ?
C17 H17 . 0.9300 ?
C18 C19 . 1.410(8) ?
C18 H18 . 0.9300 ?
C19 C20 . 1.492(8) ?
C20 H20A . 0.9600 ?
C20 H20B . 0.9600 ?
C20 H20C . 0.9600 ?
C21 C22 . 1.498(8) ?
C22 H22A . 0.9600 ?
C22 H22B . 0.9600 ?
C22 H22C . 0.9600 ?

loop_
_geom_hbond_atom_site_label_D
_geom_hbond_atom_site_label_H
_geom_hbond_atom_site_label_A
_geom_hbond_site_symmetry_A
_geom_hbond_distance_DH
_geom_hbond_distance_HA
_geom_hbond_distance_DA
_geom_hbond_angle_DHA
_geom_hbond_publ_flag
N1 H1 O3 . 0.860(10) 2.060(10) 2.910(5) 173(5) y
N2 H2 O4 . 0.860(10) 2.20(3) 2.926(5) 143(5) y

loop_
_geom_torsion_atom_site_label_1
_geom_torsion_atom_site_label_2
_geom_torsion_atom_site_label_3
_geom_torsion_atom_site_label_4
_geom_torsion_site_symmetry_1
_geom_torsion_site_symmetry_2
_geom_torsion_site_symmetry_3
_geom_torsion_site_symmetry_4
_geom_torsion
_geom_torsion_publ_flag
O2 La1 O1 C1 . . . . 29.7(17) ?
O6' La1 O1 C1 . . . . 127.1(18) ?
O2 La1 O1 C1 3_666 . . . -5.9(16) ?
O3 La1 O1 C1 . . . . -85.8(16) ?
O4 La1 O1 C1 . . . . -88.0(16) ?
O9 La1 O1 C1 . . . . -167.0(16) ?
O5' La1 O1 C1 . . . . 77.4(17) ?
O6 La1 O1 C1 . . . . 117.9(16) ?
O5 La1 O1 C1 . . . . 71.1(16) ?
O8 La1 O1 C1 . . . . 176.7(16) ?
C21 La1 O1 C1 . . . . -84.3(16) ?
O1 La1 O2 C11 . . . . 135.0(3) ?
O6' La1 O2 C11 . . . . 47.8(7) ?
O2 La1 O2 C11 3_666 . . . 174.0(4) ?
O3 La1 O2 C11 . . . . -122.4(3) ?
O4 La1 O2 C11 . . . . -92.9(3) ?
O9 La1 O2 C11 . . . . -24.1(4) ?
O5' La1 O2 C11 . . . . 85.4(8) ?
O6 La1 O2 C11 . . . . 48.3(3) ?
O5 La1 O2 C11 . . . . 94.0(4) ?
O8 La1 O2 C11 . . . . -21.1(3) ?
C21 La1 O2 C11 . . . . -109.2(3) ?
O1 La1 O2 La1 . . . 3_666 -38.9(2) ?
O6' La1 O2 La1 . . . 3_666 -126.2(7) ?
O2 La1 O2 La1 3_666 . . 3_666 0.0 ?
O3 La1 O2 La1 . . . 3_666 63.64(15) ?
O4 La1 O2 La1 . . . 3_666 93.10(13) ?
O9 La1 O2 La1 . . . 3_666 161.98(14) ?
O5' La1 O2 La1 . . . 3_666 -88.6(8) ?
O6 La1 O2 La1 . . . 3_666 -125.68(16) ?
O5 La1 O2 La1 . . . 3_666 -80.0(2) ?
O8 La1 O2 La1 . . . 3_666 164.96(15) ?
C21 La1 O2 La1 . . . 3_666 76.88(14) ?
O1 La1 O3 C21 . . . . 176.5(3) ?
O2 La1 O3 C21 . . . . 32.4(3) ?
O6' La1 O3 C21 . . . . -133.9(10) ?
O2 La1 O3 C21 3_666 . . . 89.8(3) ?
O4 La1 O3 C21 . . . . -5.8(3) ?
O9 La1 O3 C21 . . . . -93.7(3) ?
O5' La1 O3 C21 . . . . 138.6(12) ?
O6 La1 O3 C21 . . . . -128.3(4) ?
O5 La1 O3 C21 . . . . 137.1(3) ?
O8 La1 O3 C21 . . . . -51.9(3) ?
O1 La1 O4 C21 . . . . 8.5(4) ?
O2 La1 O4 C21 . . . . -139.4(3) ?
O6' La1 O4 C21 . . . . 123.4(15) ?
O2 La1 O4 C21 3_666 . . . -72.1(3) ?
O3 La1 O4 C21 . . . . 5.8(3) ?
O9 La1 O4 C21 . . . . 90.0(3) ?
O5' La1 O4 C21 . . . . -142.6(15) ?
O6 La1 O4 C21 . . . . 146.3(5) ?
O5 La1 O4 C21 . . . . -125.1(5) ?
O8 La1 O4 C21 . . . . 137.9(3) ?
O1 La1 O5 N3 . . . . 96.7(6) ?
O2 La1 O5 N3 . . . . -106.5(6) ?
O6' La1 O5 N3 . . . . 14.5(10) ?
O2 La1 O5 N3 3_666 . . . -176.0(6) ?
O3 La1 O5 N3 . . . . 136.0(5) ?
O4 La1 O5 N3 . . . . -120.6(4) ?
O9 La1 O5 N3 . . . . 18.1(7) ?
O5' La1 O5 N3 . . . . -39(4) ?
O6 La1 O5 N3 . . . . -2.5(3) ?
O8 La1 O5 N3 . . . . -34.7(6) ?
C21 La1 O5 N3 . . . . -179.0(4) ?
O1 La1 O5' N3' . . . . 77.3(16) ?
O2 La1 O5' N3' . . . . -129.3(18) ?
O6' La1 O5' N3' . . . . -0.1(10) ?
O2 La1 O5' N3' 3_666 . . . 162.3(18) ?
O3 La1 O5' N3' . . . . 114.1(18) ?
O4 La1 O5' N3' . . . . -126.1(12) ?
O9 La1 O5' N3' . . . . -6(2) ?
O6 La1 O5' N3' . . . . -17.1(10) ?
O5 La1 O5' N3' . . . . 120(5) ?
O8 La1 O5' N3' . . . . -55.5(17) ?
C21 La1 O5' N3' . . . . 178.0(13) ?
O1 La1 O6 N3 . . . . -71.0(6) ?
O2 La1 O6 N3 . . . . 73.5(6) ?
O6' La1 O6 N3 . . . . -108(3) ?
O2 La1 O6 N3 3_666 . . . 10.0(8) ?
O3 La1 O6 N3 . . . . -123.7(4) ?
O4 La1 O6 N3 . . . . 142.1(3) ?
O9 La1 O6 N3 . . . . -159.2(6) ?
O5' La1 O6 N3 . . . . 10.7(11) ?
O5 La1 O6 N3 . . . . 2.5(3) ?
O8 La1 O6 N3 . . . . 150.5(7) ?
C21 La1 O6 N3 . . . . 178.9(4) ?
O1 La1 O6' N3' . . . . -92.4(17) ?
O2 La1 O6' N3' . . . . 50.8(19) ?
O2 La1 O6' N3' 3_666 . . . -23(2) ?
O3 La1 O6' N3' . . . . -142.0(14) ?
O4 La1 O6' N3' . . . . 137.2(11) ?
O9 La1 O6' N3' . . . . 174(2) ?
O5' La1 O6' N3' . . . . 0.1(10) ?
O6 La1 O6' N3' . . . . 49(2) ?
O5 La1 O6' N3' . . . . -9.5(12) ?
O8 La1 O6' N3' . . . . 123(2) ?
C21 La1 O6' N3' . . . . -178.7(9) ?
O1 La1 O8 N4 . . . . 21.5(4) ?
O2 La1 O8 N4 . . . . -177.3(3) ?
O6' La1 O8 N4 . . . . 71.8(9) ?
O2 La1 O8 N4 3_666 . . . -154.2(3) ?
O3 La1 O8 N4 . . . . -62.7(3) ?
O4 La1 O8 N4 . . . . -98.9(3) ?
O9 La1 O8 N4 . . . . -0.5(3) ?
O5' La1 O8 N4 . . . . 112.3(7) ?
O6 La1 O8 N4 . . . . 86.9(5) ?
O5 La1 O8 N4 . . . . 111.6(3) ?
C21 La1 O8 N4 . . . . -82.3(3) ?
O1 La1 O9 N4 . . . . -163.5(3) ?
O2 La1 O9 N4 . . . . 4.5(4) ?
O6' La1 O9 N4 . . . . -88.4(11) ?
O2 La1 O9 N4 3_666 . . . 130.4(3) ?
O3 La1 O9 N4 . . . . 120.8(3) ?
O4 La1 O9 N4 . . . . 69.9(3) ?
O5' La1 O9 N4 . . . . -83.2(9) ?
O6 La1 O9 N4 . . . . -76.0(4) ?
O5 La1 O9 N4 . . . . -91.6(4) ?
O8 La1 O9 N4 . . . . 0.6(3) ?
C21 La1 O9 N4 . . . . 95.4(3) ?
La1 O5 N3 O7 . . . . -175.8(4) ?
La1 O5 N3 O6 . . . . 4.4(5) ?
La1 O6 N3 O7 . . . . 175.7(4) ?
La1 O6 N3 O5 . . . . -4.4(5) ?
La1 O5' N3' O7' . . . . -179.9(17) ?
La1 O5' N3' O6' . . . . 0.1(17) ?
La1 O6' N3' O7' . . . . 179.9(19) ?
La1 O6' N3' O5' . . . . -0.1(19) ?
O1 La1 N3' O5' . . . . -98.4(18) ?
O2 La1 N3' O5' . . . . 48.0(18) ?
O6' La1 N3' O5' . . . . 179.9(18) ?
O2 La1 N3' O5' 3_666 . . . -18.3(19) ?
O3 La1 N3' O5' . . . . -115(2) ?
O4 La1 N3' O5' . . . . 101.2(18) ?
O9 La1 N3' O5' . . . . 174.2(18) ?
O6 La1 N3' O5' . . . . 142(2) ?
O5 La1 N3' O5' . . . . -15.6(18) ?
O8 La1 N3' O5' . . . . 126.3(18) ?
O1 La1 N3' O6' . . . . 81.7(19) ?
O4 La1 N3' O6' . . . . -78.7(19) ?
O5' La1 N3' O6' . . . . -179.9(18) ?
O5 La1 N3' O6' . . . . 164.5(19) ?
La1 O8 N4 O10 . . . . 179.0(5) ?
La1 O8 N4 O9 . . . . 0.9(5) ?
La1 O9 N4 O10 . . . . -179.0(5) ?
La1 O9 N4 O8 . . . . -1.0(5) ?
O1 La1 N4 O8 . . . . -163.4(3) ?
O2 La1 N4 O8 . . . . 2.7(3) ?
O6' La1 N4 O8 . . . . -99.8(11) ?
O2 La1 N4 O8 3_666 . . . 56.4(5) ?
O3 La1 N4 O8 . . . . 120.8(3) ?
O4 La1 N4 O8 . . . . 73.5(3) ?
O9 La1 N4 O8 . . . . 179.0(5) ?
O5' La1 N4 O8 . . . . -74.3(8) ?
O6 La1 N4 O8 . . . . -84.4(5) ?
O5 La1 N4 O8 . . . . -79.1(4) ?
C21 La1 N4 O8 . . . . 96.7(3) ?
O1 La1 N4 O9 . . . . 17.6(4) ?
O2 La1 N4 O9 . . . . -176.3(3) ?
O6' La1 N4 O9 . . . . 81.2(11) ?
O2 La1 N4 O9 3_666 . . . -122.6(4) ?
O3 La1 N4 O9 . . . . -58.2(3) ?
O4 La1 N4 O9 . . . . -105.5(3) ?
O5' La1 N4 O9 . . . . 106.7(8) ?
O6 La1 N4 O9 . . . . 96.6(5) ?
O5 La1 N4 O9 . . . . 101.9(4) ?
O8 La1 N4 O9 . . . . -179.0(5) ?
C21 La1 N4 O9 . . . . -82.3(3) ?
La1 O1 C1 C2 . . . . -94.4(16) ?
La1 O1 C1 C6 . . . . 85.9(16) ?
O1 C1 C2 C3 . . . . 179.6(5) ?
C6 C1 C2 C3 . . . . -0.7(7) ?
C1 C2 C3 C4 . . . . 0.9(9) ?
C2 C3 C4 C5 . . . . -0.9(9) ?
C3 C4 C5 C7 . . . . 178.6(6) ?
C3 C4 C5 C6 . . . . 0.6(8) ?
C9 N1 C6 C5 . . . . -1.3(7) ?
C9 N1 C6 C1 . . . . 178.5(4) ?
C7 C5 C6 N1 . . . . 1.1(7) ?
C4 C5 C6 N1 . . . . 179.3(5) ?
C7 C5 C6 C1 . . . . -178.6(5) ?
C4 C5 C6 C1 . . . . -0.4(7) ?
O1 C1 C6 N1 . . . . 0.4(6) ?
C2 C1 C6 N1 . . . . -179.3(4) ?
O1 C1 C6 C5 . . . . -179.8(4) ?
C2 C1 C6 C5 . . . . 0.5(7) ?
C4 C5 C7 C8 . . . . -179.0(6) ?
C6 C5 C7 C8 . . . . -1.0(8) ?
C5 C7 C8 C9 . . . . 1.0(9) ?
C6 N1 C9 C8 . . . . 1.2(7) ?
C6 N1 C9 C10 . . . . -179.8(5) ?
C7 C8 C9 N1 . . . . -1.0(8) ?
C7 C8 C9 C10 . . . . 180.0(6) ?
La1 O2 C11 C12 . . . . -84.2(5) ?
La1 O2 C11 C12 3_666 . . . 89.2(5) ?
La1 O2 C11 C16 . . . . 97.3(4) ?
La1 O2 C11 C16 3_666 . . . -89.2(4) ?
O2 C11 C12 C13 . . . . -176.7(4) ?
C16 C11 C12 C13 . . . . 1.8(7) ?
C11 C12 C13 C14 . . . . 0.9(8) ?
C12 C13 C14 C15 . . . . -2.1(8) ?
C13 C14 C15 C17 . . . . -179.9(5) ?
C13 C14 C15 C16 . . . . 0.6(7) ?
C19 N2 C16 C15 . . . . -2.2(7) ?
C19 N2 C16 C11 . . . . 176.3(4) ?
C14 C15 C16 N2 . . . . -179.4(4) ?
C17 C15 C16 N2 . . . . 1.0(6) ?
C14 C15 C16 C11 . . . . 2.1(6) ?
C17 C15 C16 C11 . . . . -177.5(4) ?
O2 C11 C16 N2 . . . . -3.2(6) ?
C12 C11 C16 N2 . . . . 178.2(4) ?
O2 C11 C16 C15 . . . . 175.3(4) ?
C12 C11 C16 C15 . . . . -3.3(6) ?
C14 C15 C17 C18 . . . . -179.3(5) ?
C16 C15 C17 C18 . . . . 0.3(7) ?
C15 C17 C18 C19 . . . . -0.5(9) ?
C16 N2 C19 C18 . . . . 2.0(7) ?
C16 N2 C19 C20 . . . . -177.6(4) ?
C17 C18 C19 N2 . . . . -0.5(8) ?
C17 C18 C19 C20 . . . . 179.0(5) ?
La1 O3 C21 O4 . . . . 10.7(5) ?
La1 O3 C21 C22 . . . . -166.5(5) ?
La1 O4 C21 O3 . . . . -10.6(5) ?
La1 O4 C21 C22 . . . . 166.6(5) ?
O1 La1 C21 O3 . . . . -3.4(3) ?
O2 La1 C21 O3 . . . . -151.3(3) ?
O6' La1 C21 O3 . . . . 75.9(18) ?
O2 La1 C21 O3 3_666 . . . -85.4(3) ?
O4 La1 C21 O3 . . . . 169.6(5) ?
O9 La1 C21 O3 . . . . 82.8(3) ?
O5' La1 C21 O3 . . . . -101(3) ?
O6 La1 C21 O3 . . . . 104.1(9) ?
O5 La1 C21 O3 . . . . -82.4(6) ?
O8 La1 C21 O3 . . . . 130.6(3) ?
O1 La1 C21 O4 . . . . -173.0(3) ?
O2 La1 C21 O4 . . . . 39.2(3) ?
O6' La1 C21 O4 . . . . -93.6(18) ?
O2 La1 C21 O4 3_666 . . . 105.0(3) ?
O3 La1 C21 O4 . . . . -169.6(5) ?
O9 La1 C21 O4 . . . . -86.8(3) ?
O5' La1 C21 O4 . . . . 89(3) ?
O6 La1 C21 O4 . . . . -65.5(9) ?
O5 La1 C21 O4 . . . . 108.1(6) ?
O8 La1 C21 O4 . . . . -39.0(3) ?
